data_7700851
loop_
_publ_author_name
'Ng, Wai-Ming'
'Guo, Xueying'
'Cheung, Wai-Man'
'So, Yat-Ming'
'Chong, Man-Chun'
'Sung, Herman H.-Y.'
'Williams, Ian D.'
'Lin, Zhenyang'
'Leung, Wa-Hung'

_publ_section_title
;
 4-Coordinated, 14-electron ruthenium(ii) chalcogenolate complexes:
 synthesis, electronic structure and reactions with PhICl<sub>2</sub> and
 organic azides.
;
_journal_issue 35
_journal_name_full 'Dalton transactions (Cambridge, England : 2003)'
_journal_page_first 13315
_journal_page_last 13325
_journal_paper_doi 10.1039/c9dt02457c
_journal_volume 48
_journal_year 2019
_chemical_formula_moiety 'C48 H62 Cl O P Ru S2'
_chemical_formula_sum 'C48 H62 Cl O P Ru S2'
_chemical_formula_weight 886.58
_space_group_crystal_system triclinic
_space_group_IT_number 2
_space_group_name_Hall '-P 1'
_space_group_name_H-M_alt 'P -1'
_symmetry_space_group_name_Hall '-P 1'
_symmetry_space_group_name_H-M 'P -1'
_atom_sites_solution_hydrogens mixed
_atom_sites_solution_primary dual
_audit_creation_date 2017-04-18
_audit_creation_method
;
Olex2 1.2
(compiled 2017.03.28 svn.r3405 for OlexSys, GUI svn.r5335)
;
_audit_update_record
;
2019-05-23 deposited with the CCDC.    2019-08-15 downloaded from the CCDC.
;
_cell_angle_alpha 78.473(3)
_cell_angle_beta 82.579(3)
_cell_angle_gamma 72.678(3)
_cell_formula_units_Z 2
_cell_length_a 9.6919(3)
_cell_length_b 14.1709(4)
_cell_length_c 17.7259(6)
_cell_measurement_reflns_used 8624
_cell_measurement_temperature 220.00(10)
_cell_measurement_theta_max 75.5810
_cell_measurement_theta_min 4.5140
_cell_volume 2270.91(13)
_computing_cell_refinement 'CrysAlisPro 1.171.38.46 (Rigaku OD, 2015)'
_computing_data_collection 'CrysAlisPro 1.171.38.46 (Rigaku OD, 2015)'
_computing_data_reduction 'CrysAlisPro 1.171.38.46 (Rigaku OD, 2015)'
_computing_molecular_graphics 'Olex2 (Dolomanov et al., 2009)'
_computing_publication_material 'Olex2 (Dolomanov et al., 2009)'
_computing_structure_refinement 'ShelXL (Sheldrick, 2015)'
_computing_structure_solution 'ShelXT (Sheldrick, 2015)'
_diffrn_ambient_environment N~2~
_diffrn_ambient_temperature 220.00(10)
_diffrn_detector 'CCD plate'
_diffrn_detector_area_resol_mean 10.3577
_diffrn_detector_type Atlas
_diffrn_measured_fraction_theta_full 0.981
_diffrn_measured_fraction_theta_max 0.980
_diffrn_measurement_details
;
List of Runs (angles in degrees, time in seconds):

  # Type    Start    End  Width  t~exp~   \w     \q     \k     \f   Frames
#--------------------------------------------------------------------------
  1  \w     36.00 121.00   1.00    4.00    --  110.57-125.00 150.00   85
  2  \w    -70.00  32.00   1.00    2.00    --  -40.57  57.00 -30.00  102
  3  \w    -70.00  33.00   1.00    2.00    --  -40.57  57.00-150.00  103
  4  \w    -74.00  38.00   1.00    2.00    --  -40.57  77.00  60.00  112
  5  \w     36.00 108.00   1.00    4.00    --  110.57 -94.00 -30.00   72
  6  \w     37.00 137.00   1.00    4.00    --  110.57 -45.00 -60.00  100
  7  \w     80.00 178.00   1.00    4.00    --  110.57  30.00-120.00   98
  8  \w    101.00 173.00   1.00    4.00    --  110.57 125.00 -90.00   72
  9  \w     80.00 178.00   1.00    4.00    --  110.57  30.00 -30.00   98
 10  \w     41.00 106.00   1.00    4.00    --  110.57 -45.00-180.00   65
 11  \w     28.00 108.00   1.00    4.00    --  110.57 -94.00-150.00   80
;
_diffrn_measurement_device 'kappa diffractometer'
_diffrn_measurement_device_type 'SuperNova, Dual, Cu at zero, Atlas'
_diffrn_measurement_method '\w scans'
_diffrn_orient_matrix_type 'CrysAlisPro convention (1999,Acta A55,543-557)'
_diffrn_orient_matrix_UB_11 0.1497230000
_diffrn_orient_matrix_UB_12 0.0162928000
_diffrn_orient_matrix_UB_13 -0.0280377000
_diffrn_orient_matrix_UB_21 -0.0005798000
_diffrn_orient_matrix_UB_22 -0.0420296000
_diffrn_orient_matrix_UB_23 -0.0736411000
_diffrn_orient_matrix_UB_31 -0.0739004000
_diffrn_orient_matrix_UB_32 0.1064156000
_diffrn_orient_matrix_UB_33 -0.0412595000
_diffrn_radiation_monochromator mirror
_diffrn_radiation_probe x-ray
_diffrn_radiation_type CuK\a
_diffrn_radiation_wavelength 1.54184
_diffrn_reflns_av_R_equivalents 0.0171
_diffrn_reflns_av_unetI/netI 0.0260
_diffrn_reflns_limit_h_max 11
_diffrn_reflns_limit_h_min -11
_diffrn_reflns_limit_k_max 16
_diffrn_reflns_limit_k_min -16
_diffrn_reflns_limit_l_max 17
_diffrn_reflns_limit_l_min -21
_diffrn_reflns_number 12355
_diffrn_reflns_theta_full 66.500
_diffrn_reflns_theta_max 66.993
_diffrn_reflns_theta_min 3.315
_diffrn_source 'micro-focus sealed X-ray tube'
_diffrn_source_current 0.80
_diffrn_source_power 0.040
_diffrn_source_target Cu
_diffrn_source_type 'SuperNova (Cu) X-ray Source'
_diffrn_source_voltage 50
_exptl_absorpt_coefficient_mu 4.775
_exptl_absorpt_correction_T_max 1.00000
_exptl_absorpt_correction_T_min 0.78251
_exptl_absorpt_correction_type multi-scan
_exptl_absorpt_process_details
;
CrysAlisPro 1.171.38.46 (Rigaku Oxford Diffraction, 2015)
Empirical absorption correction using spherical harmonics,
 implemented in SCALE3 ABSPACK scaling algorithm.
;
_exptl_crystal_colour red
_exptl_crystal_colour_primary red
_exptl_crystal_density_diffrn 1.297
_exptl_crystal_density_method 'not measured'
_exptl_crystal_description plate
_exptl_crystal_F_000 932
_exptl_crystal_size_max 0.20
_exptl_crystal_size_mid 0.15
_exptl_crystal_size_min 0.05
_refine_diff_density_max 0.413
_refine_diff_density_min -0.421
_refine_diff_density_rms 0.048
_refine_ls_extinction_method none
_refine_ls_goodness_of_fit_ref 1.002
_refine_ls_hydrogen_treatment constr
_refine_ls_matrix_type full
_refine_ls_number_parameters 498
_refine_ls_number_reflns 7932
_refine_ls_number_restraints 4
_refine_ls_restrained_S_all 1.006
_refine_ls_R_factor_all 0.0269
_refine_ls_R_factor_gt 0.0252
_refine_ls_shift/su_max 0.001
_refine_ls_shift/su_mean 0.000
_refine_ls_structure_factor_coef Fsqd
_refine_ls_weighting_details 'w=1/[\s^2^(Fo^2^)+(0.0350P)^2^+0.7090P] where P=(Fo^2^+2Fc^2^)/3'
_refine_ls_weighting_scheme calc
_refine_ls_wR_factor_gt 0.0625
_refine_ls_wR_factor_ref 0.0637
_reflns_Friedel_coverage 0.000
_reflns_number_gt 7469
_reflns_number_total 7932
_reflns_threshold_expression 'I > 2\s(I)'
_cod_data_source_file c9dt02457c2.cif
_cod_data_source_block ng46cult
_cod_depositor_comments 'Adding full bibliography for 7700845--7700851.cif.'
_cod_database_code 7700851
_shelx_shelxl_version_number 2014/7
_shelx_space_group_comment
;
The symmetry employed for this shelxl refinement is uniquely defined
by the following loop, which should always be used as a source of
symmetry information in preference to the above space-group names.
They are only intended as comments.
;
_reflns_odcompleteness_completeness 98.61
_reflns_odcompleteness_iscentric 1
_reflns_odcompleteness_theta 68.13
_olex2_refinement_description
;
1. Fixed Uiso
 At 1.2 times of:
  All C(H) groups
 At 1.5 times of:
  All C(H,H,H) groups, All O(H) groups
2. Restrained distances
 C32A-C30A = C31A-C30A
 1.52 with sigma of 0.02
 C32-C30 = C31-C30
 1.52 with sigma of 0.02
3. Others
 Fixed Sof: C30(0.7) H30(0.7) C30A(0.3) H30A(0.3) C31(0.55) H31A(0.55)
 H31B(0.55) H31C(0.55) C31A(0.45) H31D(0.45) H31E(0.45) H31F(0.45) C32(0.55)
 H32A(0.55) H32B(0.55) H32C(0.55) C32A(0.45) H32D(0.45) H32E(0.45) H32F(0.45)
4.a Riding coordinates:
 O1(H1)
4.b Ternary CH refined with riding coordinates:
 C7(H7), C10(H10), C13(H13), C27(H27), C30(H30), C30A(H30A), C33(H33)
4.c Aromatic/amide H refined with riding coordinates:
 C3(H3), C5(H5), C23(H23), C25(H25), C42(H42), C43(H43), C44(H44), C45(H45),
 C46(H46), C52(H52), C53(H53), C54(H54), C55(H55), C56(H56), C62(H62), C63(H63),
  C64(H64), C65(H65), C66(H66)
4.d Idealised Me refined as rotating group:
 C8(H8A,H8B,H8C), C9(H9A,H9B,H9C), C11(H11A,H11B,H11C), C12(H12A,H12B,H12C),
 C14(H14A,H14B,H14C), C15(H15A,H15B,H15C), C28(H28A,H28B,H28C), C29(H29A,H29B,
 H29C), C31(H31A,H31B,H31C), C31A(H31D,H31E,H31F), C32(H32A,H32B,H32C),
 C32A(H32D,H32E,H32F), C34(H34A,H34B,H34C), C35(H35A,H35B,H35C)
;
_olex2_date_sample_data_collection 2017-04-10
_olex2_submission_special_instructions 'No special instructions were received'
_oxdiff_exptl_absorpt_empirical_details
;
Empirical correction (ABSPACK) includes:
- Absorption correction using spherical harmonics
- Frame scaling
;
_oxdiff_exptl_absorpt_empirical_full_max 1.423
_oxdiff_exptl_absorpt_empirical_full_min 0.830

loop_
_space_group_symop_operation_xyz
'x, y, z'
'-x, -y, -z'

loop_
_atom_site_label
_atom_site_type_symbol
_atom_site_fract_x
_atom_site_fract_y
_atom_site_fract_z
_atom_site_U_iso_or_equiv
_atom_site_adp_type
_atom_site_occupancy
_atom_site_site_symmetry_order
_atom_site_calc_flag
_atom_site_refinement_flags_posn
_atom_site_refinement_flags_occupancy
_atom_site_disorder_assembly
_atom_site_disorder_group
Ru1 Ru 0.33875(2) 0.29474(2) 0.23265(2) 0.02143(5) Uani 1 1 d . . . .
Cl1 Cl 0.28916(6) 0.17249(4) 0.17284(3) 0.03644(11) Uani 1 1 d . . . .
S1 S 0.40390(5) 0.19118(3) 0.33996(3) 0.02503(9) Uani 1 1 d . . . .
S2 S 0.50540(5) 0.32684(3) 0.14368(3) 0.02766(10) Uani 1 1 d . . . .
P1 P 0.34784(5) 0.43089(3) 0.28609(3) 0.02076(9) Uani 1 1 d . . . .
O1 O 0.13884(15) 0.36435(10) 0.22178(8) 0.0334(3) Uani 1 1 d . . . .
H1 H 0.0784 0.3429 0.2032 0.050 Uiso 1 1 d R . . .
C1 C 0.3850(2) 0.06750(13) 0.34877(10) 0.0248(4) Uani 1 1 d . . . .
C2 C 0.2468(2) 0.05215(14) 0.35850(11) 0.0267(4) Uani 1 1 d . . . .
C3 C 0.2365(2) -0.04586(14) 0.37767(11) 0.0297(4) Uani 1 1 d . . . .
H3 H 0.1442 -0.0566 0.3849 0.036 Uiso 1 1 calc R . . .
C4 C 0.3578(2) -0.12819(14) 0.38645(12) 0.0307(4) Uani 1 1 d . . . .
C5 C 0.4927(2) -0.11074(14) 0.37564(12) 0.0303(4) Uani 1 1 d . . . .
H5 H 0.5757 -0.1660 0.3810 0.036 Uiso 1 1 calc R . . .
C6 C 0.5105(2) -0.01461(14) 0.35718(11) 0.0267(4) Uani 1 1 d . . . .
C7 C 0.1072(2) 0.13777(14) 0.35269(12) 0.0301(4) Uani 1 1 d . . . .
H7 H 0.1321 0.1985 0.3236 0.036 Uiso 1 1 calc R . . .
C8 C -0.0037(3) 0.11770(18) 0.30861(16) 0.0466(6) Uani 1 1 d . . . .
H8A H 0.0413 0.1003 0.2592 0.070 Uiso 1 1 calc GR . . .
H8B H -0.0849 0.1774 0.3002 0.070 Uiso 1 1 calc GR . . .
H8C H -0.0378 0.0627 0.3384 0.070 Uiso 1 1 calc GR . . .
C9 C 0.0443(3) 0.15913(18) 0.43286(14) 0.0455(5) Uani 1 1 d . . . .
H9A H 0.0158 0.1015 0.4622 0.068 Uiso 1 1 calc GR . . .
H9B H -0.0397 0.2174 0.4282 0.068 Uiso 1 1 calc GR . . .
H9C H 0.1169 0.1721 0.4592 0.068 Uiso 1 1 calc GR . . .
C10 C 0.3469(2) -0.23473(15) 0.41121(14) 0.0401(5) Uani 1 1 d . . . .
H10 H 0.4312 -0.2793 0.3859 0.048 Uiso 1 1 calc R . . .
C11 C 0.2106(3) -0.25058(18) 0.38823(17) 0.0534(6) Uani 1 1 d . . . .
H11A H 0.1261 -0.2110 0.4149 0.080 Uiso 1 1 calc GR . . .
H11B H 0.2143 -0.3210 0.4022 0.080 Uiso 1 1 calc GR . . .
H11C H 0.2044 -0.2298 0.3329 0.080 Uiso 1 1 calc GR . . .
C12 C 0.3577(3) -0.26505(17) 0.49799(16) 0.0503(6) Uani 1 1 d . . . .
H12A H 0.4507 -0.2626 0.5109 0.075 Uiso 1 1 calc GR . . .
H12B H 0.3489 -0.3327 0.5141 0.075 Uiso 1 1 calc GR . . .
H12C H 0.2805 -0.2192 0.5243 0.075 Uiso 1 1 calc GR . . .
C13 C 0.6609(2) -0.00120(14) 0.35370(12) 0.0305(4) Uani 1 1 d . . . .
H13 H 0.6638 0.0604 0.3164 0.037 Uiso 1 1 calc R . . .
C14 C 0.6869(3) 0.0138(2) 0.43321(14) 0.0487(6) Uani 1 1 d . . . .
H14A H 0.6153 0.0733 0.4469 0.073 Uiso 1 1 calc GR . . .
H14B H 0.7832 0.0218 0.4319 0.073 Uiso 1 1 calc GR . . .
H14C H 0.6786 -0.0442 0.4713 0.073 Uiso 1 1 calc GR . . .
C15 C 0.7812(2) -0.08861(18) 0.32784(17) 0.0484(6) Uani 1 1 d . . . .
H15A H 0.7897 -0.1477 0.3675 0.073 Uiso 1 1 calc GR . . .
H15B H 0.8723 -0.0713 0.3194 0.073 Uiso 1 1 calc GR . . .
H15C H 0.7581 -0.1023 0.2802 0.073 Uiso 1 1 calc GR . . .
C21 C 0.5316(2) 0.25972(15) 0.06585(11) 0.0284(4) Uani 1 1 d . . . .
C22 C 0.6576(2) 0.17959(16) 0.06012(12) 0.0326(4) Uani 1 1 d . . . .
C23 C 0.6776(3) 0.1294(2) -0.00172(15) 0.0464(6) Uani 1 1 d . . . .
H23 H 0.7616 0.0759 -0.0061 0.056 Uiso 1 1 calc R . . .
C24 C 0.5795(3) 0.1550(2) -0.05701(16) 0.0560(7) Uani 1 1 d . . . .
C25 C 0.4588(3) 0.2377(2) -0.05178(14) 0.0482(6) Uani 1 1 d . . . .
H25 H 0.3943 0.2583 -0.0910 0.058 Uiso 1 1 calc R . . .
C26 C 0.4303(2) 0.29060(17) 0.00899(12) 0.0340(4) Uani 1 1 d . . . .
C27 C 0.7724(2) 0.14857(17) 0.11852(12) 0.0371(5) Uani 1 1 d . . . .
H27 H 0.7215 0.1611 0.1692 0.045 Uiso 1 1 calc R . . .
C28 C 0.8747(4) 0.2136(3) 0.09816(19) 0.0722(10) Uani 1 1 d . . . .
H28A H 0.9283 0.2021 0.0491 0.108 Uiso 1 1 calc GR . . .
H28B H 0.9419 0.1969 0.1381 0.108 Uiso 1 1 calc GR . . .
H28C H 0.8196 0.2836 0.0942 0.108 Uiso 1 1 calc GR . . .
C29 C 0.8563(4) 0.0386(2) 0.1281(2) 0.0731(9) Uani 1 1 d . . . .
H29A H 0.7890 -0.0020 0.1375 0.110 Uiso 1 1 calc GR . . .
H29B H 0.9158 0.0218 0.1715 0.110 Uiso 1 1 calc GR . . .
H29C H 0.9178 0.0254 0.0815 0.110 Uiso 1 1 calc GR . . .
C30 C 0.6061(4) 0.0846(3) -0.1168(2) 0.0440(8) Uiso 0.7 1 d D P A 1
H30 H 0.6527 0.0140 -0.0944 0.053 Uiso 0.7 1 calc R P A 1
C30A C 0.5983(8) 0.1328(7) -0.1417(5) 0.0420(17) Uiso 0.3 1 d D P A 2
H30A H 0.5665 0.1962 -0.1785 0.050 Uiso 0.3 1 calc R P A 2
C31 C 0.7015(7) 0.1247(5) -0.1842(4) 0.0672(14) Uiso 0.55 1 d D P A 1
H31A H 0.7190 0.0841 -0.2244 0.101 Uiso 0.55 1 calc GR P A 1
H31B H 0.7932 0.1215 -0.1660 0.101 Uiso 0.55 1 calc GR P A 1
H31C H 0.6526 0.1937 -0.2048 0.101 Uiso 0.55 1 calc GR P A 1
C31A C 0.4801(7) 0.0659(5) -0.1339(4) 0.0520(16) Uiso 0.45 1 d D P A 2
H31D H 0.5056 0.0241 -0.1735 0.078 Uiso 0.45 1 calc GR P A 2
H31E H 0.3834 0.1109 -0.1402 0.078 Uiso 0.45 1 calc GR P A 2
H31F H 0.4826 0.0239 -0.0834 0.078 Uiso 0.45 1 calc GR P A 2
C32 C 0.4738(7) 0.0942(5) -0.1566(4) 0.0623(17) Uiso 0.55 1 d D P A 1
H32A H 0.4025 0.0721 -0.1193 0.093 Uiso 0.55 1 calc GR P A 1
H32B H 0.5000 0.0530 -0.1966 0.093 Uiso 0.55 1 calc GR P A 1
H32C H 0.4333 0.1637 -0.1795 0.093 Uiso 0.55 1 calc GR P A 1
C32A C 0.7473(6) 0.0794(5) -0.1631(4) 0.0497(13) Uiso 0.45 1 d D P A 2
H32D H 0.8076 0.1246 -0.1707 0.075 Uiso 0.45 1 calc GR P A 2
H32E H 0.7506 0.0543 -0.2106 0.075 Uiso 0.45 1 calc GR P A 2
H32F H 0.7827 0.0235 -0.1223 0.075 Uiso 0.45 1 calc GR P A 2
C33 C 0.2941(2) 0.37737(17) 0.01218(13) 0.0385(5) Uani 1 1 d . . . .
H33 H 0.2738 0.3890 0.0663 0.046 Uiso 1 1 calc R . . .
C34 C 0.3156(3) 0.4732(2) -0.03766(17) 0.0574(7) Uani 1 1 d . . . .
H34A H 0.3972 0.4883 -0.0213 0.086 Uiso 1 1 calc GR . . .
H34B H 0.2288 0.5281 -0.0322 0.086 Uiso 1 1 calc GR . . .
H34C H 0.3345 0.4643 -0.0913 0.086 Uiso 1 1 calc GR . . .
C35 C 0.1620(3) 0.3547(2) -0.0107(2) 0.0636(8) Uani 1 1 d . . . .
H35A H 0.1707 0.3554 -0.0659 0.095 Uiso 1 1 calc GR . . .
H35B H 0.0748 0.4052 0.0029 0.095 Uiso 1 1 calc GR . . .
H35C H 0.1569 0.2891 0.0165 0.095 Uiso 1 1 calc GR . . .
C41 C 0.2288(2) 0.54631(14) 0.23638(12) 0.0283(4) Uani 1 1 d . . . .
C42 C 0.2605(3) 0.57671(17) 0.15839(14) 0.0474(6) Uani 1 1 d . . . .
H42 H 0.3429 0.5387 0.1327 0.057 Uiso 1 1 calc R . . .
C43 C 0.1719(4) 0.6625(2) 0.11806(17) 0.0625(8) Uani 1 1 d . . . .
H43 H 0.1952 0.6834 0.0654 0.075 Uiso 1 1 calc R . . .
C44 C 0.0493(3) 0.71726(19) 0.15532(19) 0.0611(8) Uani 1 1 d . . . .
H44 H -0.0118 0.7751 0.1279 0.073 Uiso 1 1 calc R . . .
C45 C 0.0162(3) 0.68737(18) 0.23256(18) 0.0536(7) Uani 1 1 d . . . .
H45 H -0.0676 0.7248 0.2577 0.064 Uiso 1 1 calc R . . .
C46 C 0.1062(2) 0.60200(15) 0.27359(14) 0.0374(5) Uani 1 1 d . . . .
H46 H 0.0838 0.5822 0.3265 0.045 Uiso 1 1 calc R . . .
C51 C 0.2833(2) 0.42576(13) 0.38803(11) 0.0259(4) Uani 1 1 d . . . .
C52 C 0.1695(2) 0.38426(16) 0.41570(13) 0.0369(5) Uani 1 1 d . . . .
H52 H 0.1254 0.3610 0.3817 0.044 Uiso 1 1 calc R . . .
C53 C 0.1207(3) 0.37702(18) 0.49313(14) 0.0453(6) Uani 1 1 d . . . .
H53 H 0.0435 0.3492 0.5115 0.054 Uiso 1 1 calc R . . .
C54 C 0.1858(3) 0.41080(18) 0.54342(13) 0.0441(5) Uani 1 1 d . . . .
H54 H 0.1545 0.4041 0.5962 0.053 Uiso 1 1 calc R . . .
C55 C 0.2955(3) 0.45392(18) 0.51642(13) 0.0410(5) Uani 1 1 d . . . .
H55 H 0.3374 0.4786 0.5504 0.049 Uiso 1 1 calc R . . .
C56 C 0.3453(2) 0.46135(15) 0.43875(12) 0.0331(4) Uani 1 1 d . . . .
H56 H 0.4213 0.4906 0.4206 0.040 Uiso 1 1 calc R . . .
C61 C 0.5214(2) 0.45892(14) 0.28016(11) 0.0257(4) Uani 1 1 d . . . .
C62 C 0.6475(2) 0.38071(15) 0.28990(13) 0.0346(4) Uani 1 1 d . . . .
H62 H 0.6428 0.3140 0.3001 0.041 Uiso 1 1 calc R . . .
C63 C 0.7804(2) 0.40034(18) 0.28464(15) 0.0434(5) Uani 1 1 d . . . .
H63 H 0.8653 0.3469 0.2918 0.052 Uiso 1 1 calc R . . .
C64 C 0.7891(2) 0.49788(19) 0.26891(14) 0.0425(5) Uani 1 1 d . . . .
H64 H 0.8797 0.5109 0.2641 0.051 Uiso 1 1 calc R . . .
C65 C 0.6647(3) 0.57579(17) 0.26031(14) 0.0420(5) Uani 1 1 d . . . .
H65 H 0.6704 0.6423 0.2508 0.050 Uiso 1 1 calc R . . .
C66 C 0.5306(2) 0.55741(15) 0.26560(13) 0.0346(4) Uani 1 1 d . . . .
H66 H 0.4461 0.6113 0.2594 0.042 Uiso 1 1 calc R . . .

loop_
_atom_site_aniso_label
_atom_site_aniso_U_11
_atom_site_aniso_U_22
_atom_site_aniso_U_33
_atom_site_aniso_U_23
_atom_site_aniso_U_13
_atom_site_aniso_U_12
Ru1 0.02248(7) 0.02164(8) 0.02184(8) -0.00527(5) 0.00130(5) -0.00889(5)
Cl1 0.0508(3) 0.0373(2) 0.0312(2) -0.01198(19) 0.0017(2) -0.0253(2)
S1 0.0293(2) 0.0215(2) 0.0261(2) -0.00408(16) -0.00285(17) -0.00966(16)
S2 0.0301(2) 0.0321(2) 0.0250(2) -0.00959(17) 0.00563(17) -0.01521(18)
P1 0.0207(2) 0.0194(2) 0.0226(2) -0.00535(16) 0.00091(16) -0.00620(16)
O1 0.0269(7) 0.0337(7) 0.0406(8) -0.0075(6) -0.0021(6) -0.0095(6)
C1 0.0296(9) 0.0217(8) 0.0242(9) -0.0043(7) -0.0004(7) -0.0093(7)
C2 0.0301(10) 0.0255(9) 0.0254(9) -0.0051(7) -0.0012(7) -0.0092(7)
C3 0.0307(10) 0.0278(9) 0.0333(10) -0.0059(8) 0.0005(8) -0.0130(8)
C4 0.0355(10) 0.0250(9) 0.0339(10) -0.0082(8) 0.0007(8) -0.0111(8)
C5 0.0317(10) 0.0226(9) 0.0357(10) -0.0069(8) -0.0007(8) -0.0059(7)
C6 0.0299(10) 0.0265(9) 0.0244(9) -0.0060(7) 0.0000(7) -0.0089(7)
C7 0.0262(9) 0.0268(9) 0.0368(11) -0.0023(8) -0.0008(8) -0.0094(7)
C8 0.0363(12) 0.0404(12) 0.0648(16) -0.0017(11) -0.0164(11) -0.0127(10)
C9 0.0394(12) 0.0412(12) 0.0477(13) -0.0100(10) 0.0060(10) -0.0014(10)
C10 0.0402(12) 0.0230(10) 0.0574(14) -0.0088(9) 0.0025(10) -0.0106(8)
C11 0.0658(17) 0.0345(12) 0.0697(17) -0.0076(11) -0.0112(14) -0.0272(12)
C12 0.0522(14) 0.0323(11) 0.0637(16) 0.0076(11) -0.0101(12) -0.0158(10)
C13 0.0278(10) 0.0281(9) 0.0363(11) -0.0060(8) 0.0002(8) -0.0095(8)
C14 0.0395(12) 0.0681(16) 0.0456(13) -0.0125(12) -0.0082(10) -0.0217(11)
C15 0.0295(11) 0.0423(12) 0.0733(17) -0.0187(12) 0.0057(11) -0.0082(9)
C21 0.0292(9) 0.0368(10) 0.0225(9) -0.0094(8) 0.0047(7) -0.0142(8)
C22 0.0296(10) 0.0407(11) 0.0304(10) -0.0110(8) 0.0023(8) -0.0130(8)
C23 0.0332(11) 0.0598(15) 0.0494(14) -0.0299(12) 0.0008(10) -0.0061(10)
C24 0.0389(13) 0.087(2) 0.0499(15) -0.0388(14) -0.0015(11) -0.0125(13)
C25 0.0351(12) 0.0790(18) 0.0355(12) -0.0239(12) -0.0054(9) -0.0131(11)
C26 0.0284(10) 0.0481(12) 0.0272(10) -0.0091(9) 0.0018(8) -0.0132(9)
C27 0.0366(11) 0.0428(12) 0.0306(10) -0.0061(9) -0.0035(9) -0.0090(9)
C28 0.0654(19) 0.092(2) 0.0676(19) 0.0224(17) -0.0372(16) -0.0441(17)
C29 0.080(2) 0.0533(17) 0.082(2) -0.0109(15) -0.0333(18) -0.0026(15)
C33 0.0319(11) 0.0492(12) 0.0329(11) -0.0055(9) -0.0024(8) -0.0098(9)
C34 0.0555(16) 0.0576(16) 0.0579(16) -0.0006(13) -0.0026(13) -0.0207(13)
C35 0.0316(12) 0.0647(17) 0.096(2) -0.0161(16) -0.0082(13) -0.0120(12)
C41 0.0283(9) 0.0231(9) 0.0352(10) -0.0061(7) -0.0069(8) -0.0073(7)
C42 0.0587(15) 0.0357(12) 0.0382(12) -0.0013(9) -0.0049(11) -0.0012(10)
C43 0.088(2) 0.0437(14) 0.0466(15) 0.0058(12) -0.0225(15) -0.0067(14)
C44 0.0675(18) 0.0335(12) 0.077(2) 0.0009(12) -0.0387(16) 0.0002(12)
C45 0.0368(12) 0.0363(12) 0.084(2) -0.0155(12) -0.0135(12) 0.0026(10)
C46 0.0306(10) 0.0300(10) 0.0510(13) -0.0110(9) -0.0032(9) -0.0044(8)
C51 0.0267(9) 0.0227(8) 0.0261(9) -0.0066(7) 0.0013(7) -0.0033(7)
C52 0.0366(11) 0.0400(11) 0.0388(12) -0.0164(9) 0.0086(9) -0.0164(9)
C53 0.0457(13) 0.0487(13) 0.0431(13) -0.0144(10) 0.0194(10) -0.0210(11)
C54 0.0508(13) 0.0494(13) 0.0293(11) -0.0111(9) 0.0098(10) -0.0125(11)
C55 0.0445(12) 0.0501(13) 0.0295(11) -0.0119(9) -0.0016(9) -0.0119(10)
C56 0.0338(10) 0.0363(10) 0.0305(10) -0.0063(8) -0.0021(8) -0.0115(8)
C61 0.0274(9) 0.0284(9) 0.0239(9) -0.0071(7) 0.0013(7) -0.0112(7)
C62 0.0305(10) 0.0310(10) 0.0433(12) -0.0070(9) -0.0043(9) -0.0092(8)
C63 0.0282(10) 0.0442(12) 0.0586(15) -0.0117(11) -0.0054(10) -0.0082(9)
C64 0.0323(11) 0.0573(14) 0.0463(13) -0.0110(11) -0.0010(9) -0.0246(10)
C65 0.0473(13) 0.0397(12) 0.0474(13) -0.0056(10) -0.0024(10) -0.0262(10)
C66 0.0345(11) 0.0297(10) 0.0422(12) -0.0067(8) -0.0021(9) -0.0128(8)

loop_
_atom_type_symbol
_atom_type_description
_atom_type_scat_dispersion_real
_atom_type_scat_dispersion_imag
_atom_type_scat_source
C C 0.0181 0.0091 'International Tables Vol C Tables 4.2.6.8 and 6.1.1.4'
H H 0.0000 0.0000 'International Tables Vol C Tables 4.2.6.8 and 6.1.1.4'
Cl Cl 0.3639 0.7018 'International Tables Vol C Tables 4.2.6.8 and 6.1.1.4'
O O 0.0492 0.0322 'International Tables Vol C Tables 4.2.6.8 and 6.1.1.4'
P P 0.2955 0.4335 'International Tables Vol C Tables 4.2.6.8 and 6.1.1.4'
Ru Ru 0.0552 3.2960 'International Tables Vol C Tables 4.2.6.8 and 6.1.1.4'
S S 0.3331 0.5567 'International Tables Vol C Tables 4.2.6.8 and 6.1.1.4'

loop_
_geom_angle_atom_site_label_1
_geom_angle_atom_site_label_2
_geom_angle_atom_site_label_3
_geom_angle
S1 Ru1 Cl1 94.873(17)
S1 Ru1 P1 91.063(16)
S2 Ru1 Cl1 95.086(17)
S2 Ru1 S1 119.479(18)
S2 Ru1 P1 88.618(16)
P1 Ru1 Cl1 170.312(18)
O1 Ru1 Cl1 84.73(4)
O1 Ru1 S1 119.54(5)
O1 Ru1 S2 120.76(5)
O1 Ru1 P1 85.69(4)
C1 S1 Ru1 116.63(6)
C21 S2 Ru1 113.69(6)
C41 P1 Ru1 109.34(6)
C51 P1 Ru1 114.59(6)
C51 P1 C41 104.96(9)
C61 P1 Ru1 118.37(6)
C61 P1 C41 103.79(9)
C61 P1 C51 104.49(9)
Ru1 O1 H1 125.1
C2 C1 S1 120.24(14)
C2 C1 C6 120.68(17)
C6 C1 S1 118.42(14)
C1 C2 C7 123.12(16)
C3 C2 C1 118.44(17)
C3 C2 C7 118.38(17)
C2 C3 H3 118.9
C4 C3 C2 122.28(18)
C4 C3 H3 118.9
C3 C4 C10 122.42(19)
C5 C4 C3 117.96(18)
C5 C4 C10 119.54(18)
C4 C5 H5 118.7
C4 C5 C6 122.64(18)
C6 C5 H5 118.7
C1 C6 C13 122.33(17)
C5 C6 C1 118.01(17)
C5 C6 C13 119.44(17)
C2 C7 H7 107.6
C2 C7 C8 112.29(17)
C8 C7 H7 107.6
C9 C7 C2 110.19(17)
C9 C7 H7 107.6
C9 C7 C8 111.45(19)
C7 C8 H8A 109.5
C7 C8 H8B 109.5
C7 C8 H8C 109.5
H8A C8 H8B 109.5
H8A C8 H8C 109.5
H8B C8 H8C 109.5
C7 C9 H9A 109.5
C7 C9 H9B 109.5
C7 C9 H9C 109.5
H9A C9 H9B 109.5
H9A C9 H9C 109.5
H9B C9 H9C 109.5
C4 C10 H10 107.6
C4 C10 C11 113.91(19)
C4 C10 C12 109.29(19)
C11 C10 H10 107.6
C12 C10 H10 107.6
C12 C10 C11 110.5(2)
C10 C11 H11A 109.5
C10 C11 H11B 109.5
C10 C11 H11C 109.5
H11A C11 H11B 109.5
H11A C11 H11C 109.5
H11B C11 H11C 109.5
C10 C12 H12A 109.5
C10 C12 H12B 109.5
C10 C12 H12C 109.5
H12A C12 H12B 109.5
H12A C12 H12C 109.5
H12B C12 H12C 109.5
C6 C13 H13 108.1
C6 C13 C14 108.63(17)
C6 C13 C15 113.48(17)
C14 C13 H13 108.1
C15 C13 H13 108.1
C15 C13 C14 110.19(19)
C13 C14 H14A 109.5
C13 C14 H14B 109.5
C13 C14 H14C 109.5
H14A C14 H14B 109.5
H14A C14 H14C 109.5
H14B C14 H14C 109.5
C13 C15 H15A 109.5
C13 C15 H15B 109.5
C13 C15 H15C 109.5
H15A C15 H15B 109.5
H15A C15 H15C 109.5
H15B C15 H15C 109.5
C22 C21 S2 118.93(15)
C22 C21 C26 121.19(18)
C26 C21 S2 119.81(15)
C21 C22 C27 122.07(18)
C23 C22 C21 118.2(2)
C23 C22 C27 119.8(2)
C22 C23 H23 118.7
C24 C23 C22 122.5(2)
C24 C23 H23 118.7
C23 C24 C25 118.0(2)
C23 C24 C30 116.8(3)
C23 C24 C30A 130.6(4)
C25 C24 C30 125.0(2)
C25 C24 C30A 107.9(4)
C24 C25 H25 118.7
C26 C25 C24 122.7(2)
C26 C25 H25 118.7
C21 C26 C33 123.04(19)
C25 C26 C21 117.3(2)
C25 C26 C33 119.7(2)
C22 C27 H27 107.2
C28 C27 C22 110.41(19)
C28 C27 H27 107.2
C28 C27 C29 110.5(2)
C29 C27 C22 114.0(2)
C29 C27 H27 107.2
C27 C28 H28A 109.5
C27 C28 H28B 109.5
C27 C28 H28C 109.5
H28A C28 H28B 109.5
H28A C28 H28C 109.5
H28B C28 H28C 109.5
C27 C29 H29A 109.5
C27 C29 H29B 109.5
C27 C29 H29C 109.5
H29A C29 H29B 109.5
H29A C29 H29C 109.5
H29B C29 H29C 109.5
C24 C30 H30 111.7
C31 C30 C24 106.1(4)
C31 C30 H30 111.7
C32 C30 C24 113.8(4)
C32 C30 H30 111.7
C32 C30 C31 101.1(4)
C24 C30A H30A 110.1
C24 C30A C31A 99.6(5)
C31A C30A H30A 110.1
C32A C30A C24 112.0(6)
C32A C30A H30A 110.1
C32A C30A C31A 114.4(6)
C30 C31 H31A 109.5
C30 C31 H31B 109.5
C30 C31 H31C 109.5
H31A C31 H31B 109.5
H31A C31 H31C 109.5
H31B C31 H31C 109.5
C30A C31A H31D 109.5
C30A C31A H31E 109.5
C30A C31A H31F 109.5
H31D C31A H31E 109.5
H31D C31A H31F 109.5
H31E C31A H31F 109.5
C30 C32 H32A 109.5
C30 C32 H32B 109.5
C30 C32 H32C 109.5
H32A C32 H32B 109.5
H32A C32 H32C 109.5
H32B C32 H32C 109.5
C30A C32A H32D 109.5
C30A C32A H32E 109.5
C30A C32A H32F 109.5
H32D C32A H32E 109.5
H32D C32A H32F 109.5
H32E C32A H32F 109.5
C26 C33 H33 107.6
C26 C33 C34 111.3(2)
C26 C33 C35 112.5(2)
C34 C33 H33 107.6
C34 C33 C35 110.1(2)
C35 C33 H33 107.6
C33 C34 H34A 109.5
C33 C34 H34B 109.5
C33 C34 H34C 109.5
H34A C34 H34B 109.5
H34A C34 H34C 109.5
H34B C34 H34C 109.5
C33 C35 H35A 109.5
C33 C35 H35B 109.5
C33 C35 H35C 109.5
H35A C35 H35B 109.5
H35A C35 H35C 109.5
H35B C35 H35C 109.5
C42 C41 P1 118.57(16)
C46 C41 P1 122.06(16)
C46 C41 C42 119.33(19)
C41 C42 H42 119.7
C43 C42 C41 120.6(2)
C43 C42 H42 119.7
C42 C43 H43 120.1
C44 C43 C42 119.8(3)
C44 C43 H43 120.1
C43 C44 H44 120.0
C45 C44 C43 120.1(2)
C45 C44 H44 120.0
C44 C45 H45 119.9
C44 C45 C46 120.3(2)
C46 C45 H45 119.9
C41 C46 C45 119.9(2)
C41 C46 H46 120.1
C45 C46 H46 120.1
C52 C51 P1 119.08(15)
C56 C51 P1 121.91(15)
C56 C51 C52 119.01(18)
C51 C52 H52 119.8
C53 C52 C51 120.4(2)
C53 C52 H52 119.8
C52 C53 H53 120.0
C54 C53 C52 120.0(2)
C54 C53 H53 120.0
C53 C54 H54 120.0
C55 C54 C53 120.1(2)
C55 C54 H54 120.0
C54 C55 H55 119.9
C54 C55 C56 120.3(2)
C56 C55 H55 119.9
C51 C56 C55 120.2(2)
C51 C56 H56 119.9
C55 C56 H56 119.9
C62 C61 P1 119.45(15)
C62 C61 C66 118.97(18)
C66 C61 P1 121.58(15)
C61 C62 H62 119.8
C63 C62 C61 120.4(2)
C63 C62 H62 119.8
C62 C63 H63 119.8
C64 C63 C62 120.4(2)
C64 C63 H63 119.8
C63 C64 H64 120.2
C65 C64 C63 119.7(2)
C65 C64 H64 120.2
C64 C65 H65 119.7
C64 C65 C66 120.6(2)
C66 C65 H65 119.7
C61 C66 H66 120.0
C65 C66 C61 120.0(2)
C65 C66 H66 120.0

loop_
_geom_bond_atom_site_label_1
_geom_bond_atom_site_label_2
_geom_bond_distance
Ru1 Cl1 2.3912(5)
Ru1 S1 2.1940(5)
Ru1 S2 2.1900(5)
Ru1 P1 2.3412(4)
Ru1 O1 1.9096(14)
S1 C1 1.7899(18)
S2 C21 1.7785(19)
P1 C41 1.8292(19)
P1 C51 1.8288(19)
P1 C61 1.8260(19)
O1 H1 0.8600
C1 C2 1.404(3)
C1 C6 1.410(3)
C2 C3 1.393(3)
C2 C7 1.524(3)
C3 H3 0.9400
C3 C4 1.388(3)
C4 C5 1.384(3)
C4 C10 1.517(3)
C5 H5 0.9400
C5 C6 1.393(3)
C6 C13 1.517(3)
C7 H7 0.9900
C7 C8 1.528(3)
C7 C9 1.523(3)
C8 H8A 0.9700
C8 H8B 0.9700
C8 H8C 0.9700
C9 H9A 0.9700
C9 H9B 0.9700
C9 H9C 0.9700
C10 H10 0.9900
C10 C11 1.521(3)
C10 C12 1.521(4)
C11 H11A 0.9700
C11 H11B 0.9700
C11 H11C 0.9700
C12 H12A 0.9700
C12 H12B 0.9700
C12 H12C 0.9700
C13 H13 0.9900
C13 C14 1.529(3)
C13 C15 1.527(3)
C14 H14A 0.9700
C14 H14B 0.9700
C14 H14C 0.9700
C15 H15A 0.9700
C15 H15B 0.9700
C15 H15C 0.9700
C21 C22 1.407(3)
C21 C26 1.412(3)
C22 C23 1.385(3)
C22 C27 1.526(3)
C23 H23 0.9400
C23 C24 1.375(4)
C24 C25 1.395(4)
C24 C30 1.544(4)
C24 C30A 1.571(8)
C25 H25 0.9400
C25 C26 1.386(3)
C26 C33 1.516(3)
C27 H27 0.9900
C27 C28 1.510(4)
C27 C29 1.515(4)
C28 H28A 0.9700
C28 H28B 0.9700
C28 H28C 0.9700
C29 H29A 0.9700
C29 H29B 0.9700
C29 H29C 0.9700
C30 H30 0.9900
C30 C31 1.537(7)
C30 C32 1.501(7)
C30A H30A 0.9900
C30A C31A 1.668(9)
C30A C32A 1.458(9)
C31 H31A 0.9700
C31 H31B 0.9700
C31 H31C 0.9700
C31A H31D 0.9700
C31A H31E 0.9700
C31A H31F 0.9700
C32 H32A 0.9700
C32 H32B 0.9700
C32 H32C 0.9700
C32A H32D 0.9700
C32A H32E 0.9700
C32A H32F 0.9700
C33 H33 0.9900
C33 C34 1.520(3)
C33 C35 1.529(3)
C34 H34A 0.9700
C34 H34B 0.9700
C34 H34C 0.9700
C35 H35A 0.9700
C35 H35B 0.9700
C35 H35C 0.9700
C41 C42 1.387(3)
C41 C46 1.384(3)
C42 H42 0.9400
C42 C43 1.384(3)
C43 H43 0.9400
C43 C44 1.380(4)
C44 H44 0.9400
C44 C45 1.376(4)
C45 H45 0.9400
C45 C46 1.392(3)
C46 H46 0.9400
C51 C52 1.391(3)
C51 C56 1.388(3)
C52 H52 0.9400
C52 C53 1.387(3)
C53 H53 0.9400
C53 C54 1.384(4)
C54 H54 0.9400
C54 C55 1.368(3)
C55 H55 0.9400
C55 C56 1.393(3)
C56 H56 0.9400
C61 C62 1.387(3)
C61 C66 1.395(3)
C62 H62 0.9400
C62 C63 1.385(3)
C63 H63 0.9400
C63 C64 1.380(3)
C64 H64 0.9400
C64 C65 1.372(3)
C65 H65 0.9400
C65 C66 1.388(3)
C66 H66 0.9400
